data_2014362
loop_
_publ_author_name
'Sun, Yu-Xi'

_publ_section_title
;Two different structures controlled by small secondary ligands:
 {4-chloro-2-[2-(dimethylamino)ethyliminomethyl]phenolato}thiocyanatonickel(II)
 and
 <i>catena</i>-poly[[{4-chloro-2-[2-(dimethylamino)ethyliminomethyl]phenolato}nickel(II)]-\m-azido]
;
_journal_coeditor_code HJ3001
_journal_issue 3
_journal_name_full 'Acta Crystallographica Section C'
_journal_page_first m109
_journal_page_last m111
_journal_paper_doi 10.1107/S0108270106003118
_journal_volume 62
_journal_year 2006
_chemical_formula_iupac '[Ni (C11 H14 Cl N2 O) (N C S)]'
_chemical_formula_moiety 'C12 H14 Cl N3 Ni O S'
_chemical_formula_sum 'C12 H14 Cl N3 Ni O S'
_chemical_formula_weight 342.48
_chemical_name_systematic {4-chloro-2-[2-(dimethylamino)ethyliminomethyl]phenolato}thiocyanatonickel(II)
_space_group_IT_number 14
_symmetry_cell_setting monoclinic
_symmetry_space_group_name_Hall '-P 2ybc'
_symmetry_space_group_name_H-M 'P 1 21/c 1'
_atom_sites_solution_hydrogens geom
_atom_sites_solution_primary direct
_atom_sites_solution_secondary difmap
_audit_creation_method SHELXL-97
_cell_angle_alpha 90.00
_cell_angle_beta 93.901(2)
_cell_angle_gamma 90.00
_cell_formula_units_Z 4
_cell_length_a 6.9800(10)
_cell_length_b 10.936(2)
_cell_length_c 18.955(3)
_cell_measurement_reflns_used 2348
_cell_measurement_temperature 298(2)
_cell_measurement_theta_max 25.4
_cell_measurement_theta_min 2.3
_cell_volume 1443.5(4)
_computing_cell_refinement 'SAINT (Bruker, 2000)'
_computing_data_collection 'SMART (Bruker, 2000)'
_computing_data_reduction SAINT
_computing_molecular_graphics SHELXTL
_computing_publication_material SHELXTL
_computing_structure_refinement SHELXTL
_computing_structure_solution 'SHELXTL (Bruker, 2000)'
_diffrn_ambient_temperature 298(2)
_diffrn_measured_fraction_theta_full 0.994
_diffrn_measured_fraction_theta_max 0.994
_diffrn_measurement_device_type 'Bruker SMART APEX area-detector'
_diffrn_measurement_method '\w scans'
_diffrn_radiation_monochromator graphite
_diffrn_radiation_source 'fine-focus sealed tube'
_diffrn_radiation_type MoK\a
_diffrn_radiation_wavelength 0.71073
_diffrn_reflns_av_R_equivalents 0.0428
_diffrn_reflns_av_sigmaI/netI 0.0449
_diffrn_reflns_limit_h_max 9
_diffrn_reflns_limit_h_min -9
_diffrn_reflns_limit_k_max 14
_diffrn_reflns_limit_k_min -14
_diffrn_reflns_limit_l_max 24
_diffrn_reflns_limit_l_min -23
_diffrn_reflns_number 12176
_diffrn_reflns_theta_full 27.50
_diffrn_reflns_theta_max 27.50
_diffrn_reflns_theta_min 2.15
_diffrn_standards_number 0
_exptl_absorpt_coefficient_mu 1.668
_exptl_absorpt_correction_T_max 0.8781
_exptl_absorpt_correction_T_min 0.7105
_exptl_absorpt_correction_type multi-scan
_exptl_absorpt_process_details '(SADABS; Bruker, 2000)'
_exptl_crystal_colour green
_exptl_crystal_density_diffrn 1.576
_exptl_crystal_density_method 'not measured'
_exptl_crystal_description needle
_exptl_crystal_F_000 704
_exptl_crystal_size_max 0.22
_exptl_crystal_size_mid 0.12
_exptl_crystal_size_min 0.08
_refine_diff_density_max 0.346
_refine_diff_density_min -0.380
_refine_ls_extinction_method none
_refine_ls_goodness_of_fit_ref 1.031
_refine_ls_hydrogen_treatment constr
_refine_ls_matrix_type full
_refine_ls_number_parameters 204
_refine_ls_number_reflns 3293
_refine_ls_number_restraints 14
_refine_ls_restrained_S_all 1.067
_refine_ls_R_factor_all 0.0632
_refine_ls_R_factor_gt 0.0454
_refine_ls_shift/su_max <0.001
_refine_ls_shift/su_mean <0.001
_refine_ls_structure_factor_coef Fsqd
_refine_ls_weighting_details 'calc w=1/[\s^2^(Fo^2^)+(0.0528P)^2^+0.4314P] where P=(Fo^2^+2Fc^2^)/3'
_refine_ls_weighting_scheme calc
_refine_ls_wR_factor_gt 0.1043
_refine_ls_wR_factor_ref 0.1132
_reflns_number_gt 2526
_reflns_number_total 3293
_reflns_threshold_expression I>2\s(I)
_cod_data_source_file hj3001.cif
_cod_data_source_block I
_cod_depositor_comments
;
The following automatic conversions were performed:
'_symmetry_cell_setting' value 'Monoclinic' changed to 'monoclinic'
according to '/home/saulius/struct/CIF-dictionaries/cif_core.dic'
dictionary named 'cif_core.dic' version 2.4.1 from 2010-06-29.

Automatic conversion script
Id: cif_fix_enum 1527 2010-12-29 10:47:43Z saulius 

The following automatic conversions were performed:

'_symmetry_cell_setting' value 'Monoclinic' changed to 'monoclinic'
according to /home/saulius/struct/CIF-dictionaries/cif_core.dic
dictionary named 'cif_core.dic' version 2.4.1 from 2010-06-29.

Automatic conversion script
Id: cif_fix_values 1715 2011-07-08 13:25:40Z adriana 
;
_cod_original_cell_volume 1443.6(4)
_cod_original_sg_symbol_H-M 'P 21/c'
_cod_database_code 2014362

loop_
_symmetry_equiv_pos_as_xyz
'x, y, z'
'-x, y+1/2, -z+1/2'
'-x, -y, -z'
'x, -y-1/2, z-1/2'

loop_
_atom_site_type_symbol
_atom_site_label
_atom_site_fract_x
_atom_site_fract_y
_atom_site_fract_z
_atom_site_U_iso_or_equiv
_atom_site_adp_type
_atom_site_calc_flag
_atom_site_refinement_flags
_atom_site_occupancy
_atom_site_disorder_assembly
_atom_site_disorder_group
Ni Ni1 0.26818(6) 0.84248(4) 0.31685(2) 0.03870(15) Uani d . 1 B .
Cl Cl1 0.21309(15) 1.17273(9) 0.64156(5) 0.0589(3) Uani d . 1 . .
S S1 0.17535(18) 0.95182(10) 0.08135(5) 0.0670(3) Uani d . 1 . .
O O1 0.2580(3) 0.9998(2) 0.35102(11) 0.0459(5) Uani d . 1 . .
N N1 0.2937(4) 0.7710(2) 0.40486(13) 0.0413(6) Uani d . 1 B .
N N2 0.2772(5) 0.6768(2) 0.27882(15) 0.0518(7) Uani d D 1 . .
N N3 0.2388(5) 0.9070(3) 0.22490(15) 0.0554(8) Uani d . 1 . .
C C1 0.2615(4) 0.9523(3) 0.47462(15) 0.0337(6) Uani d . 1 . .
C C2 0.2506(4) 1.0343(3) 0.41686(16) 0.0372(7) Uani d . 1 . .
C C3 0.2300(5) 1.1586(3) 0.43193(19) 0.0472(8) Uani d . 1 . .
H H3 0.2240 1.2143 0.3948 0.057 Uiso calc R 1 . .
C C4 0.2185(5) 1.2012(3) 0.49960(19) 0.0491(8) Uani d . 1 . .
H H4 0.2037 1.2843 0.5079 0.059 Uiso calc R 1 . .
C C5 0.2291(4) 1.1189(3) 0.55558(16) 0.0409(7) Uani d . 1 . .
C C6 0.2504(4) 0.9972(3) 0.54399(16) 0.0384(7) Uani d . 1 . .
H H6 0.2578 0.9432 0.5820 0.046 Uiso calc R 1 . .
C C7 0.2849(5) 0.8250(3) 0.46474(16) 0.0408(7) Uani d . 1 . .
H H7 0.2948 0.7764 0.5051 0.049 Uiso calc R 1 . .
C C12 0.2125(5) 0.9260(3) 0.16522(18) 0.0472(8) Uani d . 1 B .
C C8 0.3243(8) 0.6397(3) 0.4040(2) 0.0770(13) Uani d DU 1 . .
H H8A 0.4231 0.6177 0.4403 0.092 Uiso calc R 1 A 1
H H8B 0.2068 0.5980 0.4143 0.092 Uiso calc R 1 A 1
C C9 0.3815(17) 0.6020(7) 0.3364(3) 0.056(3) Uani d PD 0.492(15) B 1
H H9A 0.3522 0.5160 0.3292 0.067 Uiso calc PR 0.492(15) B 1
H H9B 0.5190 0.6127 0.3344 0.067 Uiso calc PR 0.492(15) B 1
C C10 0.425(4) 0.657(3) 0.2286(18) 0.089(11) Uani d PD 0.492(15) B 1
H H10A 0.4500 0.5706 0.2248 0.133 Uiso calc PR 0.492(15) B 1
H H10B 0.5412 0.6979 0.2452 0.133 Uiso calc PR 0.492(15) B 1
H H10C 0.3816 0.6883 0.1831 0.133 Uiso calc PR 0.492(15) B 1
C C11 0.091(3) 0.646(2) 0.243(2) 0.087(10) Uani d PD 0.492(15) B 1
H H11A 0.1063 0.5782 0.2112 0.131 Uiso calc PR 0.492(15) B 1
H H11B 0.0417 0.7150 0.2162 0.131 Uiso calc PR 0.492(15) B 1
H H11C 0.0021 0.6234 0.2771 0.131 Uiso calc PR 0.492(15) B 1
C C9' 0.241(2) 0.5917(6) 0.3375(3) 0.063(3) Uani d PD 0.508(15) B 2
H H9'A 0.1038 0.5809 0.3402 0.075 Uiso calc PR 0.508(15) B 2
H H9'B 0.2968 0.5125 0.3284 0.075 Uiso calc PR 0.508(15) B 2
C C10' 0.440(4) 0.660(3) 0.2342(16) 0.074(9) Uani d PD 0.508(15) B 2
H H10D 0.4281 0.5832 0.2101 0.111 Uiso calc PR 0.508(15) B 2
H H10E 0.5582 0.6618 0.2634 0.111 Uiso calc PR 0.508(15) B 2
H H10F 0.4407 0.7252 0.2001 0.111 Uiso calc PR 0.508(15) B 2
C C11' 0.106(4) 0.640(3) 0.234(2) 0.098(10) Uani d PD 0.508(15) B 2
H H11D 0.0978 0.5523 0.2328 0.147 Uiso calc PR 0.508(15) B 2
H H11E 0.1151 0.6708 0.1871 0.147 Uiso calc PR 0.508(15) B 2
H H11F -0.0070 0.6725 0.2536 0.147 Uiso calc PR 0.508(15) B 2

loop_
_atom_site_aniso_label
_atom_site_aniso_U_11
_atom_site_aniso_U_22
_atom_site_aniso_U_33
_atom_site_aniso_U_12
_atom_site_aniso_U_13
_atom_site_aniso_U_23
Ni1 0.0440(3) 0.0414(3) 0.0306(2) -0.00188(18) 0.00186(16) -0.00263(17)
Cl1 0.0691(6) 0.0627(6) 0.0459(5) -0.0018(5) 0.0119(4) -0.0157(4)
S1 0.1067(9) 0.0628(6) 0.0311(5) 0.0050(6) 0.0020(5) -0.0014(4)
O1 0.0670(15) 0.0421(13) 0.0285(11) -0.0037(11) 0.0020(10) -0.0002(9)
N1 0.0533(16) 0.0345(14) 0.0360(15) -0.0026(12) 0.0022(12) -0.0021(11)
N2 0.072(2) 0.0434(17) 0.0405(17) 0.0040(15) 0.0050(15) -0.0076(13)
N3 0.075(2) 0.0547(19) 0.0358(16) -0.0007(16) 0.0007(14) -0.0031(14)
C1 0.0305(15) 0.0379(16) 0.0325(15) -0.0030(12) 0.0010(12) 0.0009(13)
C2 0.0353(16) 0.0401(17) 0.0353(16) -0.0022(13) -0.0044(13) 0.0000(14)
C3 0.058(2) 0.0386(18) 0.0441(19) -0.0002(15) -0.0009(15) 0.0052(15)
C4 0.054(2) 0.0392(18) 0.053(2) -0.0009(16) 0.0023(17) -0.0072(16)
C5 0.0366(17) 0.0502(19) 0.0362(17) -0.0034(14) 0.0044(13) -0.0088(15)
C6 0.0368(16) 0.0462(19) 0.0322(15) -0.0026(14) 0.0026(12) 0.0008(13)
C7 0.0521(19) 0.0385(18) 0.0315(16) -0.0032(14) 0.0001(14) 0.0047(13)
C12 0.063(2) 0.0392(18) 0.0396(19) 0.0002(16) 0.0065(16) -0.0065(15)
C8 0.133(4) 0.039(2) 0.058(3) 0.009(2) -0.002(3) -0.0028(18)
C9 0.072(7) 0.041(4) 0.056(5) 0.001(4) 0.015(4) -0.007(4)
C10 0.064(14) 0.09(2) 0.11(2) -0.006(11) -0.003(12) -0.028(17)
C11 0.052(10) 0.053(10) 0.16(2) -0.020(7) 0.021(12) -0.069(13)
C9' 0.095(9) 0.041(4) 0.055(5) -0.015(5) 0.027(5) -0.007(4)
C10' 0.048(10) 0.089(19) 0.086(14) 0.017(10) 0.014(9) -0.056(14)
C11' 0.055(11) 0.12(2) 0.119(16) -0.019(10) 0.025(11) -0.063(16)

loop_
_atom_type_symbol
_atom_type_description
_atom_type_scat_dispersion_real
_atom_type_scat_dispersion_imag
_atom_type_scat_source
C C 0.0033 0.0016 'International Tables Vol C Tables 4.2.6.8 and 6.1.1.4'
H H 0.0000 0.0000 'International Tables Vol C Tables 4.2.6.8 and 6.1.1.4'
N N 0.0061 0.0033 'International Tables Vol C Tables 4.2.6.8 and 6.1.1.4'
O O 0.0106 0.0060 'International Tables Vol C Tables 4.2.6.8 and 6.1.1.4'
S S 0.1246 0.1234 'International Tables Vol C Tables 4.2.6.8 and 6.1.1.4'
Ni Ni 0.3393 1.1124 'International Tables Vol C Tables 4.2.6.8 and 6.1.1.4'
Cl Cl 0.1484 0.1585 'International Tables Vol C Tables 4.2.6.8 and 6.1.1.4'

loop_
_geom_angle_atom_site_label_1
_geom_angle_atom_site_label_2
_geom_angle_atom_site_label_3
_geom_angle
_geom_angle_publ_flag
N1 Ni1 O1 94.70(10) yes
N1 Ni1 N3 176.86(12) yes
O1 Ni1 N3 88.34(12) yes
N1 Ni1 N2 86.38(12) yes
O1 Ni1 N2 178.89(11) yes
N3 Ni1 N2 90.58(12) yes
C2 O1 Ni1 127.6(2) ?
C7 N1 C8 118.7(3) ?
C7 N1 Ni1 126.7(2) ?
C8 N1 Ni1 114.6(2) ?
C10 N2 C11 108(2) ?
C10 N2 C11' 100(2) ?
C11 N2 C10' 114(2) ?
C11' N2 C10' 105(2) ?
C10 N2 C9' 123.6(16) ?
C11 N2 C9' 90.7(16) ?
C11' N2 C9' 94.9(18) ?
C10' N2 C9' 122.0(15) ?
C10 N2 C9 93.5(17) ?
C11 N2 C9 125.4(14) ?
C11' N2 C9 126.8(15) ?
C10' N2 C9 89.7(15) ?
C10 N2 Ni1 114.8(14) ?
C11 N2 Ni1 109.7(11) ?
C11' N2 Ni1 114.9(12) ?
C10' N2 Ni1 111.7(12) ?
C9' N2 Ni1 107.1(3) ?
C9 N2 Ni1 105.2(3) ?
C12 N3 Ni1 168.1(3) ?
C6 C1 C2 119.9(3) ?
C6 C1 C7 118.7(3) ?
C2 C1 C7 121.5(3) ?
O1 C2 C3 119.1(3) ?
O1 C2 C1 123.6(3) ?
C3 C2 C1 117.3(3) ?
C4 C3 C2 122.3(3) ?
C4 C3 H3 118.9 ?
C2 C3 H3 118.9 ?
C3 C4 C5 119.4(3) ?
C3 C4 H4 120.3 ?
C5 C4 H4 120.3 ?
C6 C5 C4 120.8(3) ?
C6 C5 Cl1 119.8(3) ?
C4 C5 Cl1 119.5(3) ?
C5 C6 C1 120.3(3) ?
C5 C6 H6 119.8 ?
C1 C6 H6 119.8 ?
N1 C7 C1 125.6(3) ?
N1 C7 H7 117.2 ?
C1 C7 H7 117.2 ?
N3 C12 S1 179.7(3) ?
C9 C8 N1 110.2(4) ?
C9' C8 N1 108.4(4) ?
C9 C8 H8A 109.6 ?
C9' C8 H8A 138.6 ?
N1 C8 H8A 109.6 ?
C9 C8 H8B 109.6 ?
C9' C8 H8B 73.1 ?
N1 C8 H8B 109.6 ?
H8A C8 H8B 108.1 ?
C8 C9 N2 110.0(5) ?
C8 C9 H9A 109.7 ?
N2 C9 H9A 109.7 ?
C8 C9 H9B 109.7 ?
N2 C9 H9B 109.7 ?
H9A C9 H9B 108.2 ?
N2 C10 H10A 109.5 ?
N2 C10 H10B 109.5 ?
N2 C10 H10C 109.5 ?
N2 C11 H11A 109.5 ?
N2 C11 H11B 109.5 ?
N2 C11 H11C 109.5 ?
C8 C9' N2 110.2(5) ?
C8 C9' H9'A 109.6 ?
N2 C9' H9'A 109.6 ?
C8 C9' H9'B 109.6 ?
N2 C9' H9'B 109.6 ?
H9'A C9' H9'B 108.1 ?
N2 C10' H10D 109.5 ?
N2 C10' H10E 109.5 ?
H10D C10' H10E 109.5 ?
N2 C10' H10F 109.5 ?
H10D C10' H10F 109.5 ?
H10E C10' H10F 109.5 ?
N2 C11' H11D 109.5 ?
N2 C11' H11E 109.5 ?
H11D C11' H11E 109.5 ?
N2 C11' H11F 109.5 ?
H11D C11' H11F 109.5 ?
H11E C11' H11F 109.5 ?

loop_
_geom_bond_atom_site_label_1
_geom_bond_atom_site_label_2
_geom_bond_site_symmetry_2
_geom_bond_distance
_geom_bond_publ_flag
Ni1 N1 . 1.840(3) yes
Ni1 O1 . 1.842(2) yes
Ni1 N3 . 1.879(3) yes
Ni1 N2 . 1.953(3) yes
Cl1 C5 . 1.744(3) ?
S1 C12 . 1.618(4) ?
O1 C2 . 1.308(4) ?
N1 C7 . 1.285(4) ?
N1 C8 . 1.452(4) ?
N2 C10 . 1.468(9) ?
N2 C11 . 1.469(9) ?
N2 C11' . 1.473(9) ?
N2 C10' . 1.475(8) ?
N2 C9' . 1.484(7) ?
N2 C9 . 1.511(7) ?
N3 C12 . 1.153(4) ?
C1 C6 . 1.410(4) ?
C1 C2 . 1.413(4) ?
C1 C7 . 1.415(4) ?
C2 C3 . 1.399(4) ?
C3 C4 . 1.372(5) ?
C3 H3 . 0.9300 ?
C4 C5 . 1.389(5) ?
C4 H4 . 0.9300 ?
C5 C6 . 1.359(4) ?
C6 H6 . 0.9300 ?
C7 H7 . 0.9300 ?
C8 C9 . 1.429(7) ?
C8 C9' . 1.451(7) ?
C8 H8A . 0.9700 ?
C8 H8B . 0.9700 ?
C9 H9A . 0.9700 ?
C9 H9B . 0.9700 ?
C10 H10A . 0.9600 ?
C10 H10B . 0.9600 ?
C10 H10C . 0.9600 ?
C11 H11A . 0.9600 ?
C11 H11B . 0.9600 ?
C11 H11C . 0.9600 ?
C9' H9'A . 0.9700 ?
C9' H9'B . 0.9700 ?
C10' H10D . 0.9600 ?
C10' H10E . 0.9600 ?
C10' H10F . 0.9600 ?
C11' H11D . 0.9600 ?
C11' H11E . 0.9600 ?
C11' H11F . 0.9600 ?
